data_4000379
_journal_name_full 'Chemistry of Materials'
_journal_paper_doi 10.1021/cm034802f
_journal_year 2004
_chemical_formula_sum 'Li2 O12 P3 V2'
_chemical_formula_weight 400.67
_space_group_IT_number 14
_symmetry_cell_setting monoclinic
_symmetry_space_group_name_Hall '-P 2yn'
_symmetry_space_group_name_H-M 'P 1 21/n 1'
_cell_angle_alpha 90.0
_cell_angle_beta 90.2366
_cell_angle_gamma 90.0
_cell_formula_units_Z 4
_cell_length_a 8.45678
_cell_length_b 8.62076
_cell_length_c 11.89577
_cell_volume 867.24036
_cod_original_sg_symbol_H-M 'P 21/n'
_cod_database_code 4000379

loop_
_symmetry_equiv_pos_site_id
_symmetry_equiv_pos_as_xyz
1 +x,+y,+z
2 -x+1/2,+y+1/2,-z+1/2
-1 -x,-y,-z
-2 +x+1/2,-y+1/2,+z+1/2

loop_
_atom_site_type_symbol
_atom_site_label
_atom_site_fract_x
_atom_site_fract_y
_atom_site_fract_z
_atom_site_occupancy
_atom_site_thermal_displace_type
_atom_site_U_iso_or_equiv
_atom_site_symmetry_multiplicity
V V1 0.25278 0.45218 0.11713 1.0 Uiso 0.00671 4
V V2 0.75228 0.47114 0.38639 1.0 Uiso 0.00671 4
P P1 0.1024 0.1064 0.1486 1.0 Uiso 0.0076 4
P P2 0.6011 0.1052 0.3556 1.0 Uiso 0.0076 4
P P3 0.0389 0.2493 0.4978 1.0 Uiso 0.0076 4
O O1 0.9275 0.1152 0.1485 1.0 Uiso 0.01 4
O O2 0.1611 0.9855 0.2373 1.0 Uiso 0.01 4
O O3 0.1695 0.0492 0.0364 1.0 Uiso 0.01 4
O O4 0.1746 0.2672 0.1802 1.0 Uiso 0.01 4
O O5 0.4224 0.0908 0.3406 1.0 Uiso 0.01 4
O O6 0.6839 0.9906 0.2789 1.0 Uiso 0.01 4
O O7 0.6445 0.0736 0.4785 1.0 Uiso 0.01 4
O O8 0.6482 0.2751 0.3247 1.0 Uiso 0.01 4
O O9 0.9348 0.124 0.5612 1.0 Uiso 0.01 4
O O10 0.9404 0.3477 0.4183 1.0 Uiso 0.01 4
O O11 0.1629 0.1621 0.426 1.0 Uiso 0.01 4
O O12 0.1254 0.3382 0.5897 1.0 Uiso 0.01 4
LI Li1 0.2093 0.7915 0.1795 1.0 Uiso 0.0131 4
LI Li2 0.7835 0.2796 0.1791 1.0 Uiso 0.0131 4
